data_7025473
loop_
_publ_author_name
'Neu, Rebecca C.'
'Ouyang, Eva Y.'
'Geier, Stephen J.'
'Zhao, Xiaoxi'
'Ramos, Alberto'
'Stephan, Douglas W.'

_publ_section_title
;
 Probing substituent effects on the activation of H(2) by phosphorus and
 boron frustrated Lewis pairs.
;
_journal_issue 18
_journal_name_full 'Dalton transactions (Cambridge, England : 2003)'
_journal_page_first 4285
_journal_page_last 4294
_journal_paper_doi 10.1039/c001133a
_journal_volume 39
_journal_year 2010
_chemical_formula_sum 'C21 H9 B F15 O3 P'
_chemical_formula_weight 636.06
_space_group_IT_number 2
_symmetry_cell_setting triclinic
_symmetry_space_group_name_Hall '-P 1'
_symmetry_space_group_name_H-M 'P -1'
_atom_sites_solution_hydrogens geom
_atom_sites_solution_primary direct
_atom_sites_solution_secondary difmap
_audit_creation_method SHELXL-97
_cell_angle_alpha 70.753(2)
_cell_angle_beta 87.539(2)
_cell_angle_gamma 81.346(2)
_cell_formula_units_Z 2
_cell_length_a 10.1164(4)
_cell_length_b 10.9283(4)
_cell_length_c 10.9799(4)
_cell_measurement_reflns_used 9074
_cell_measurement_temperature 150(2)
_cell_measurement_theta_max 34.90
_cell_measurement_theta_min 2.64
_cell_volume 1132.96(8)
_computing_cell_refinement 'Bruker SMART'
_computing_data_collection 'Bruker SMART'
_computing_data_reduction 'Bruker SAINT'
_computing_molecular_graphics 'Bruker SHELXTL'
_computing_publication_material 'Bruker SHELXTL'
_computing_structure_refinement 'SHELXL-97 (Sheldrick, 2008)'
_computing_structure_solution 'SHELXS-97 (Sheldrick, 2008)'
_diffrn_ambient_temperature 150(2)
_diffrn_measured_fraction_theta_full 0.989
_diffrn_measured_fraction_theta_max 0.989
_diffrn_measurement_device_type 'CCD area detector'
_diffrn_measurement_method 'phi and omega scans'
_diffrn_radiation_monochromator graphite
_diffrn_radiation_source 'fine-focus sealed tube'
_diffrn_radiation_type MoK\a
_diffrn_radiation_wavelength 0.71073
_diffrn_reflns_av_R_equivalents 0.0237
_diffrn_reflns_av_sigmaI/netI 0.0226
_diffrn_reflns_limit_h_max 15
_diffrn_reflns_limit_h_min -16
_diffrn_reflns_limit_k_max 17
_diffrn_reflns_limit_k_min -17
_diffrn_reflns_limit_l_max 17
_diffrn_reflns_limit_l_min -17
_diffrn_reflns_number 36566
_diffrn_reflns_theta_full 35.04
_diffrn_reflns_theta_max 35.04
_diffrn_reflns_theta_min 1.96
_exptl_absorpt_coefficient_mu 0.271
_exptl_absorpt_correction_T_max 0.7469
_exptl_absorpt_correction_T_min 0.6858
_exptl_absorpt_correction_type multi-scan
_exptl_crystal_colour colourless
_exptl_crystal_density_diffrn 1.865
_exptl_crystal_density_method 'not measured'
_exptl_crystal_description block
_exptl_crystal_F_000 628
_exptl_crystal_size_max 0.20
_exptl_crystal_size_mid 0.20
_exptl_crystal_size_min 0.20
_refine_diff_density_max 0.600
_refine_diff_density_min -0.528
_refine_diff_density_rms 0.060
_refine_ls_extinction_method none
_refine_ls_goodness_of_fit_ref 1.033
_refine_ls_hydrogen_treatment constr
_refine_ls_matrix_type full
_refine_ls_number_parameters 370
_refine_ls_number_reflns 9906
_refine_ls_number_restraints 0
_refine_ls_restrained_S_all 1.033
_refine_ls_R_factor_all 0.0467
_refine_ls_R_factor_gt 0.0362
_refine_ls_shift/su_max 0.000
_refine_ls_shift/su_mean 0.000
_refine_ls_structure_factor_coef Fsqd
_refine_ls_weighting_details 'calc w=1/[\s^2^(Fo^2^)+(0.0601P)^2^+0.2650P] where P=(Fo^2^+2Fc^2^)/3'
_refine_ls_weighting_scheme calc
_refine_ls_wR_factor_gt 0.1051
_refine_ls_wR_factor_ref 0.1120
_reflns_number_gt 8039
_reflns_number_total 9906
_reflns_threshold_expression >2sigma(I)
_cod_data_source_file c001133a.txt
_cod_data_source_block (MeO)P-B(C6F5)3
_cod_depositor_comments
;
The following automatic conversions were performed:

'_symmetry_cell_setting' value 'Triclinic' changed to 'triclinic'
according to /home/saulius/struct/CIF-dictionaries/cif_core.dic
dictionary named 'cif_core.dic' version 2.4.2 from 2011-04-26.

Automatic conversion script
Id: cif_fix_values 1891 2012-01-12 08:04:46Z andrius 
;
_cod_original_cell_volume 1132.96(7)
_cod_original_sg_symbol_H-M P-1
_cod_database_code 7025473

loop_
_symmetry_equiv_pos_as_xyz
'x, y, z'
'-x, -y, -z'

loop_
_atom_site_label
_atom_site_type_symbol
_atom_site_fract_x
_atom_site_fract_y
_atom_site_fract_z
_atom_site_U_iso_or_equiv
_atom_site_adp_type
_atom_site_occupancy
_atom_site_symmetry_multiplicity
_atom_site_calc_flag
_atom_site_refinement_flags
P1 P 0.29884(2) 0.26079(2) 0.28411(2) 0.01841(6) Uani 1 1 d .
B1 B 0.37716(10) 0.15390(10) 0.17226(10) 0.01640(16) Uani 1 1 d .
O1 O 0.22764(8) 0.40374(7) 0.21357(8) 0.02336(14) Uani 1 1 d .
O2 O 0.18356(8) 0.19815(8) 0.36977(8) 0.02718(16) Uani 1 1 d .
O3 O 0.41182(8) 0.26924(8) 0.37279(7) 0.02469(14) Uani 1 1 d .
F2 F 0.10618(6) 0.26345(7) 0.08664(7) 0.02636(13) Uani 1 1 d .
F3 F 0.02240(7) 0.42225(8) -0.14769(8) 0.03705(17) Uani 1 1 d .
F4 F 0.20047(9) 0.48907(7) -0.34334(7) 0.03654(17) Uani 1 1 d .
F5 F 0.46537(8) 0.39878(7) -0.29641(6) 0.03074(15) Uani 1 1 d .
F6 F 0.55120(6) 0.24182(7) -0.06687(6) 0.02464(12) Uani 1 1 d .
F8 F 0.55186(6) 0.35033(6) 0.14269(7) 0.02395(12) Uani 1 1 d .
F9 F 0.81266(7) 0.31216(7) 0.18951(8) 0.03209(15) Uani 1 1 d .
F10 F 0.95142(7) 0.06394(8) 0.26911(9) 0.03794(18) Uani 1 1 d .
F11 F 0.82025(7) -0.14254(7) 0.29161(8) 0.03367(16) Uani 1 1 d .
F12 F 0.56187(7) -0.10748(6) 0.24498(7) 0.02689(13) Uani 1 1 d .
F14 F 0.37735(7) -0.02385(7) 0.43408(6) 0.02717(13) Uani 1 1 d .
F15 F 0.26476(9) -0.24286(7) 0.52240(7) 0.03683(17) Uani 1 1 d .
F16 F 0.13424(9) -0.32402(7) 0.35777(9) 0.04063(19) Uani 1 1 d .
F17 F 0.11723(9) -0.17837(8) 0.10178(8) 0.03711(17) Uani 1 1 d .
F18 F 0.22968(8) 0.03535(7) 0.01209(6) 0.02908(14) Uani 1 1 d .
C1 C 0.33347(9) 0.24853(9) 0.02560(9) 0.01697(15) Uani 1 1 d .
C2 C 0.19913(9) 0.29781(9) -0.00498(9) 0.01985(16) Uani 1 1 d .
C3 C 0.15278(10) 0.37811(10) -0.12581(10) 0.02379(18) Uani 1 1 d .
C4 C 0.24274(11) 0.41310(10) -0.22481(10) 0.02437(19) Uani 1 1 d .
C5 C 0.37658(11) 0.36688(10) -0.20064(9) 0.02171(17) Uani 1 1 d .
C6 C 0.41917(9) 0.28576(9) -0.07822(9) 0.01817(15) Uani 1 1 d .
C7 C 0.53905(9) 0.12402(9) 0.19827(9) 0.01683(15) Uani 1 1 d .
C8 C 0.61370(9) 0.22492(9) 0.18442(9) 0.01880(15) Uani 1 1 d .
C9 C 0.74949(10) 0.20852(10) 0.20614(10) 0.02183(17) Uani 1 1 d .
C10 C 0.82008(10) 0.08337(11) 0.24519(11) 0.02416(18) Uani 1 1 d .
C11 C 0.75277(10) -0.02039(10) 0.25816(10) 0.02257(17) Uani 1 1 d .
C12 C 0.61613(10) 0.00102(9) 0.23408(9) 0.01924(16) Uani 1 1 d .
C13 C 0.30515(9) 0.02156(9) 0.21967(9) 0.01784(15) Uani 1 1 d .
C14 C 0.31018(10) -0.05704(9) 0.34901(9) 0.02096(17) Uani 1 1 d .
C15 C 0.25450(11) -0.17124(10) 0.39687(10) 0.02523(19) Uani 1 1 d .
C16 C 0.18818(11) -0.21305(10) 0.31352(12) 0.0270(2) Uani 1 1 d .
C17 C 0.18043(11) -0.13969(10) 0.18465(11) 0.02470(19) Uani 1 1 d .
C18 C 0.23900(10) -0.02611(9) 0.14034(9) 0.02035(16) Uani 1 1 d .
C19 C 0.29134(11) 0.51383(10) 0.13686(12) 0.0278(2) Uani 1 1 d .
H19A H 0.2235 0.5912 0.1043 0.042 Uiso 1 1 calc R
H19B H 0.3373 0.4933 0.0641 0.042 Uiso 1 1 calc R
H19C H 0.3563 0.5316 0.1903 0.042 Uiso 1 1 calc R
C20 C 0.06227(11) 0.26704(13) 0.40395(13) 0.0322(2) Uani 1 1 d .
H20A H 0.0075 0.2036 0.4586 0.048 Uiso 1 1 calc R
H20B H 0.0122 0.3210 0.3254 0.048 Uiso 1 1 calc R
H20C H 0.0848 0.3233 0.4511 0.048 Uiso 1 1 calc R
C21 C 0.38790(14) 0.33754(13) 0.46623(11) 0.0314(2) Uani 1 1 d .
H21A H 0.4717 0.3310 0.5111 0.047 Uiso 1 1 calc R
H21B H 0.3218 0.2979 0.5290 0.047 Uiso 1 1 calc R
H21C H 0.3540 0.4299 0.4219 0.047 Uiso 1 1 calc R

loop_
_atom_site_aniso_label
_atom_site_aniso_U_11
_atom_site_aniso_U_22
_atom_site_aniso_U_33
_atom_site_aniso_U_23
_atom_site_aniso_U_13
_atom_site_aniso_U_12
P1 0.01824(11) 0.01711(10) 0.01938(11) -0.00592(8) 0.00169(8) -0.00156(8)
B1 0.0164(4) 0.0149(4) 0.0170(4) -0.0044(3) 0.0004(3) -0.0015(3)
O1 0.0213(3) 0.0170(3) 0.0300(4) -0.0064(3) 0.0015(3) -0.0004(2)
O2 0.0246(4) 0.0241(3) 0.0300(4) -0.0066(3) 0.0110(3) -0.0028(3)
O3 0.0260(3) 0.0272(4) 0.0233(3) -0.0123(3) -0.0019(3) -0.0015(3)
F2 0.0168(3) 0.0302(3) 0.0292(3) -0.0062(3) 0.0029(2) -0.0038(2)
F3 0.0234(3) 0.0370(4) 0.0421(4) -0.0036(3) -0.0122(3) 0.0043(3)
F4 0.0479(4) 0.0304(4) 0.0226(3) 0.0024(3) -0.0116(3) -0.0011(3)
F5 0.0390(4) 0.0357(4) 0.0178(3) -0.0061(2) 0.0065(2) -0.0141(3)
F6 0.0180(3) 0.0321(3) 0.0226(3) -0.0083(2) 0.0034(2) -0.0022(2)
F8 0.0213(3) 0.0151(2) 0.0327(3) -0.0048(2) -0.0003(2) -0.0009(2)
F9 0.0230(3) 0.0273(3) 0.0473(4) -0.0111(3) -0.0020(3) -0.0093(2)
F10 0.0158(3) 0.0381(4) 0.0572(5) -0.0133(4) -0.0070(3) 0.0014(3)
F11 0.0252(3) 0.0219(3) 0.0481(4) -0.0082(3) -0.0046(3) 0.0083(2)
F12 0.0247(3) 0.0162(3) 0.0402(4) -0.0104(2) -0.0007(3) -0.0014(2)
F14 0.0328(3) 0.0268(3) 0.0203(3) -0.0041(2) -0.0037(2) -0.0063(3)
F15 0.0490(5) 0.0277(3) 0.0266(3) 0.0026(3) 0.0070(3) -0.0118(3)
F16 0.0500(5) 0.0243(3) 0.0493(5) -0.0091(3) 0.0127(4) -0.0206(3)
F17 0.0454(4) 0.0304(4) 0.0443(4) -0.0192(3) -0.0027(3) -0.0156(3)
F18 0.0427(4) 0.0255(3) 0.0211(3) -0.0079(2) -0.0025(3) -0.0102(3)
C1 0.0170(4) 0.0156(3) 0.0178(4) -0.0047(3) -0.0003(3) -0.0023(3)
C2 0.0177(4) 0.0182(4) 0.0222(4) -0.0046(3) -0.0005(3) -0.0023(3)
C3 0.0218(4) 0.0201(4) 0.0269(4) -0.0047(3) -0.0069(3) -0.0002(3)
C4 0.0329(5) 0.0178(4) 0.0199(4) -0.0022(3) -0.0070(4) -0.0029(4)
C5 0.0291(5) 0.0200(4) 0.0165(4) -0.0051(3) 0.0014(3) -0.0075(3)
C6 0.0186(4) 0.0179(4) 0.0181(4) -0.0058(3) 0.0000(3) -0.0030(3)
C7 0.0168(3) 0.0156(3) 0.0172(3) -0.0048(3) -0.0001(3) -0.0008(3)
C8 0.0177(4) 0.0165(4) 0.0210(4) -0.0052(3) -0.0003(3) -0.0008(3)
C9 0.0180(4) 0.0217(4) 0.0264(4) -0.0080(3) -0.0005(3) -0.0043(3)
C10 0.0159(4) 0.0268(5) 0.0282(5) -0.0084(4) -0.0019(3) 0.0008(3)
C11 0.0200(4) 0.0191(4) 0.0260(4) -0.0065(3) -0.0020(3) 0.0038(3)
C12 0.0199(4) 0.0164(4) 0.0209(4) -0.0061(3) 0.0000(3) -0.0010(3)
C13 0.0177(4) 0.0153(3) 0.0194(4) -0.0044(3) 0.0018(3) -0.0024(3)
C14 0.0227(4) 0.0183(4) 0.0204(4) -0.0042(3) 0.0016(3) -0.0035(3)
C15 0.0291(5) 0.0185(4) 0.0242(4) -0.0020(3) 0.0065(4) -0.0050(3)
C16 0.0283(5) 0.0174(4) 0.0353(5) -0.0076(4) 0.0094(4) -0.0080(4)
C17 0.0256(5) 0.0205(4) 0.0318(5) -0.0127(4) 0.0032(4) -0.0064(3)
C18 0.0223(4) 0.0175(4) 0.0216(4) -0.0070(3) 0.0016(3) -0.0032(3)
C19 0.0265(5) 0.0172(4) 0.0359(5) -0.0044(4) 0.0015(4) -0.0022(3)
C20 0.0199(4) 0.0396(6) 0.0359(6) -0.0132(5) 0.0067(4) -0.0003(4)
C21 0.0405(6) 0.0351(6) 0.0242(5) -0.0162(4) 0.0023(4) -0.0084(5)

loop_
_atom_type_symbol
_atom_type_description
_atom_type_scat_dispersion_real
_atom_type_scat_dispersion_imag
_atom_type_scat_source
C C 0.0033 0.0016 'International Tables Vol C Tables 4.2.6.8 and 6.1.1.4'
H H 0.0000 0.0000 'International Tables Vol C Tables 4.2.6.8 and 6.1.1.4'
B B 0.0013 0.0007 'International Tables Vol C Tables 4.2.6.8 and 6.1.1.4'
O O 0.0106 0.0060 'International Tables Vol C Tables 4.2.6.8 and 6.1.1.4'
F F 0.0171 0.0103 'International Tables Vol C Tables 4.2.6.8 and 6.1.1.4'
P P 0.1023 0.0942 'International Tables Vol C Tables 4.2.6.8 and 6.1.1.4'

loop_
_geom_angle_atom_site_label_1
_geom_angle_atom_site_label_2
_geom_angle_atom_site_label_3
_geom_angle
O2 P1 O3 109.32(5)
O2 P1 O1 101.50(4)
O3 P1 O1 108.11(4)
O2 P1 B1 111.35(4)
O3 P1 B1 108.95(4)
O1 P1 B1 117.24(4)
C13 B1 C1 112.89(7)
C13 B1 C7 113.19(7)
C1 B1 C7 114.01(7)
C13 B1 P1 105.23(6)
C1 B1 P1 103.81(6)
C7 B1 P1 106.61(6)
C19 O1 P1 126.52(7)
C20 O2 P1 126.63(8)
C21 O3 P1 122.78(8)
C6 C1 C2 113.79(8)
C6 C1 B1 125.99(8)
C2 C1 B1 120.21(8)
F2 C2 C3 116.55(9)
F2 C2 C1 119.07(8)
C3 C2 C1 124.35(9)
F3 C3 C4 119.76(9)
F3 C3 C2 120.97(10)
C4 C3 C2 119.27(9)
F4 C4 C5 120.40(10)
F4 C4 C3 120.57(10)
C5 C4 C3 119.02(9)
F5 C5 C4 119.76(9)
F5 C5 C6 120.21(9)
C4 C5 C6 120.02(9)
F6 C6 C5 115.00(8)
F6 C6 C1 121.44(8)
C5 C6 C1 123.54(9)
C12 C7 C8 113.07(8)
C12 C7 B1 125.62(8)
C8 C7 B1 121.31(8)
F8 C8 C9 115.81(8)
F8 C8 C7 119.02(8)
C9 C8 C7 125.14(9)
F9 C9 C8 120.71(9)
F9 C9 C10 120.22(9)
C8 C9 C10 119.07(9)
F10 C10 C11 120.75(9)
F10 C10 C9 120.56(10)
C11 C10 C9 118.68(9)
F11 C11 C10 119.70(9)
F11 C11 C12 120.10(9)
C10 C11 C12 120.18(9)
F12 C12 C11 114.91(8)
F12 C12 C7 121.27(8)
C11 C12 C7 123.81(9)
C18 C13 C14 113.76(8)
C18 C13 B1 125.71(8)
C14 C13 B1 120.51(8)
F14 C14 C15 116.55(9)
F14 C14 C13 119.05(8)
C15 C14 C13 124.36(9)
F15 C15 C14 121.08(10)
F15 C15 C16 119.58(9)
C14 C15 C16 119.34(9)
F16 C16 C17 120.78(11)
F16 C16 C15 120.31(10)
C17 C16 C15 118.90(9)
F17 C17 C16 120.07(9)
F17 C17 C18 120.04(10)
C16 C17 C18 119.89(10)
F18 C18 C17 114.92(9)
F18 C18 C13 121.32(8)
C17 C18 C13 123.75(9)

loop_
_geom_bond_atom_site_label_1
_geom_bond_atom_site_label_2
_geom_bond_distance
P1 O2 1.5604(8)
P1 O3 1.5650(8)
P1 O1 1.5719(8)
P1 B1 2.0209(11)
B1 C13 1.6376(13)
B1 C1 1.6382(13)
B1 C7 1.6395(13)
O1 C19 1.4460(13)
O2 C20 1.4429(14)
O3 C21 1.4483(13)
F2 C2 1.3466(12)
F3 C3 1.3377(12)
F4 C4 1.3396(11)
F5 C5 1.3438(12)
F6 C6 1.3462(11)
F8 C8 1.3536(11)
F9 C9 1.3401(12)
F10 C10 1.3371(12)
F11 C11 1.3442(11)
F12 C12 1.3484(11)
F14 C14 1.3482(12)
F15 C15 1.3415(12)
F16 C16 1.3388(12)
F17 C17 1.3418(13)
F18 C18 1.3460(12)
C1 C6 1.3900(13)
C1 C2 1.3962(13)
C2 C3 1.3828(14)
C3 C4 1.3790(16)
C4 C5 1.3767(16)
C5 C6 1.3883(13)
C7 C12 1.3899(13)
C7 C8 1.3927(13)
C8 C9 1.3791(13)
C9 C10 1.3821(14)
C10 C11 1.3738(15)
C11 C12 1.3888(14)
C13 C18 1.3899(13)
C13 C14 1.3950(13)
C14 C15 1.3802(13)
C15 C16 1.3846(16)
C16 C17 1.3762(16)
C17 C18 1.3882(14)
